data_1506947
loop_
_publ_author_name
'Han, Hoon'
'Bae, Imhyuck'
'Yoo, Eun Jeong'
'Lee, Junseong'
'Do, Youngkyu'
'Chang, Sukbok'

_publ_section_title
;
 Notable coordination effects of 2-pyridinesulfonamides leading to
 efficient aziridination and selective aziridine ring opening.
;
_journal_issue 22
_journal_name_full 'Organic letters'
_journal_page_first 4109
_journal_page_last 4112
_journal_paper_doi 10.1021/ol0481784
_journal_volume 6
_journal_year 2004
_chemical_formula_sum 'C10 H10 N2 O2 S'
_chemical_formula_weight 222.26
_chemical_name_systematic
; 
 ? 
;
_space_group_IT_number 2
_symmetry_cell_setting triclinic
_symmetry_space_group_name_Hall '-P 1'
_symmetry_space_group_name_H-M 'P -1'
_atom_sites_solution_hydrogens geom
_atom_sites_solution_primary direct
_atom_sites_solution_secondary difmap
_audit_creation_method SHELXL-97
_cell_angle_alpha 89.06(13)
_cell_angle_beta 79.77(17)
_cell_angle_gamma 73.49(13)
_cell_formula_units_Z 2
_cell_length_a 6.360(13)
_cell_length_b 7.68(3)
_cell_length_c 14.36(4)
_cell_measurement_temperature 293(2)
_cell_volume 661(3)
_computing_cell_refinement 'Bruker SMART'
_computing_data_collection 'Bruker SMART'
_computing_data_reduction 'Bruker SHELXTL'
_computing_molecular_graphics 'Bruker SHELXTL'
_computing_publication_material 'Bruker SHELXTL'
_computing_structure_refinement 'SHELXL-97 (Sheldrick, 1997)'
_computing_structure_solution 'SHELXS-97 (Sheldrick, 1990)'
_diffrn_ambient_temperature 293(2)
_diffrn_measured_fraction_theta_full 0.905
_diffrn_measured_fraction_theta_max 0.905
_diffrn_measurement_device_type 'CCD area detector'
_diffrn_measurement_method 'phi and omega scans'
_diffrn_radiation_monochromator graphite
_diffrn_radiation_source 'fine-focus sealed tube'
_diffrn_radiation_type MoK\a
_diffrn_radiation_wavelength 0.71073
_diffrn_reflns_av_R_equivalents 0.1150
_diffrn_reflns_av_sigmaI/netI 0.0883
_diffrn_reflns_limit_h_max 8
_diffrn_reflns_limit_h_min -8
_diffrn_reflns_limit_k_max 9
_diffrn_reflns_limit_k_min -10
_diffrn_reflns_limit_l_max 18
_diffrn_reflns_limit_l_min -18
_diffrn_reflns_number 7320
_diffrn_reflns_theta_full 28.12
_diffrn_reflns_theta_max 28.12
_diffrn_reflns_theta_min 1.44
_exptl_absorpt_coefficient_mu 0.229
_exptl_absorpt_correction_type none
_exptl_crystal_density_diffrn 1.117
_exptl_crystal_density_method 'not measured'
_exptl_crystal_F_000 232
_refine_diff_density_max 0.732
_refine_diff_density_min -0.490
_refine_diff_density_rms 0.122
_refine_ls_extinction_coef 0.014(12)
_refine_ls_extinction_expression Fc^*^=kFc[1+0.001xFc^2^\l^3^/sin(2\q)]^-1/4^
_refine_ls_extinction_method SHELXL
_refine_ls_goodness_of_fit_ref 1.067
_refine_ls_hydrogen_treatment mixed
_refine_ls_matrix_type full
_refine_ls_number_parameters 169
_refine_ls_number_reflns 2931
_refine_ls_number_restraints 0
_refine_ls_restrained_S_all 1.067
_refine_ls_R_factor_all 0.1226
_refine_ls_R_factor_gt 0.1092
_refine_ls_shift/su_max 0.000
_refine_ls_shift/su_mean 0.000
_refine_ls_structure_factor_coef Fsqd
_refine_ls_weighting_details 'calc w=1/[\s^2^(Fo^2^)+(0.1786P)^2^+0.7785P] where P=(Fo^2^+2Fc^2^)/3'
_refine_ls_weighting_scheme calc
_refine_ls_wR_factor_gt 0.2914
_refine_ls_wR_factor_ref 0.3048
_reflns_number_gt 2352
_reflns_number_total 2931
_reflns_threshold_expression >2sigma(I)
_cod_data_source_file ol0481784si20040909_023435.cif
_cod_data_source_block sbc16
_cod_depositor_comments
;
The following automatic conversions were performed:

'_symmetry_cell_setting' value 'Triclinic' changed to 'triclinic'
according to /home/saulius/struct/CIF-dictionaries/cif_core.dic
dictionary named 'cif_core.dic' version 2.4.1 from 2010-06-29.

Automatic conversion script
Id: cif_fix_values 1715 2011-07-08 13:25:40Z adriana 
;
_cod_original_sg_symbol_H-M P-1
_cod_database_code 1506947

loop_
_symmetry_equiv_pos_as_xyz
'x, y, z'
'-x, -y, -z'

loop_
_atom_site_label
_atom_site_type_symbol
_atom_site_fract_x
_atom_site_fract_y
_atom_site_fract_z
_atom_site_U_iso_or_equiv
_atom_site_adp_type
_atom_site_occupancy
_atom_site_symmetry_multiplicity
_atom_site_calc_flag
_atom_site_refinement_flags
S S 0.65127(16) 0.73348(14) 0.77895(7) 0.0403(4) Uani 1 1 d .
O1 O 0.7565(6) 0.7387(5) 0.8591(2) 0.0602(10) Uani 1 1 d .
C1 C 0.8463(6) 0.7428(6) 0.6758(3) 0.0377(9) Uani 1 1 d .
N2 N 0.4504(6) 0.9218(5) 0.7733(2) 0.0376(8) Uani 1 1 d .
N1 N 0.7758(6) 0.7400(6) 0.5943(3) 0.0522(10) Uani 1 1 d .
O2 O 0.5599(6) 0.5865(4) 0.7677(3) 0.0598(10) Uani 1 1 d .
C7 C 0.2929(7) 0.9810(6) 0.8649(3) 0.0436(10) Uani 1 1 d .
H7 H 0.3134 0.9078 0.9209 0.052 Uiso 1 1 calc R
C3 C 1.2082(8) 0.7454(8) 0.6001(4) 0.0537(12) Uani 1 1 d .
C4 C 1.1412(8) 0.7452(7) 0.5145(4) 0.0509(11) Uani 1 1 d .
C2 C 1.0606(7) 0.7436(7) 0.6829(3) 0.0475(10) Uani 1 1 d .
H2 H 1.1035 0.7429 0.7416 0.057 Uiso 1 1 calc R
C8 C 0.4483(7) 1.0839(6) 0.8293(3) 0.0448(10) Uani 1 1 d .
H8 H 0.5728 1.0817 0.8614 0.054 Uiso 1 1 calc R
C9 C 0.3045(9) 1.2613(6) 0.8007(4) 0.0560(13) Uani 1 1 d .
H9 H 0.3803 1.3303 0.7553 0.067 Uiso 1 1 calc R
C10 C 0.1825(9) 1.3605(7) 0.8962(4) 0.0589(13) Uani 1 1 d .
H10A H 0.2858 1.3567 0.9389 0.071 Uiso 1 1 calc R
H10B H 0.1049 1.4864 0.8871 0.071 Uiso 1 1 calc R
C12 C 0.0665(8) 1.1026(7) 0.8572(4) 0.0584(13) Uani 1 1 d .
H12 H -0.0502 1.0421 0.8577 0.070 Uiso 1 1 calc R
C5 C 0.9240(9) 0.7412(8) 0.5159(3) 0.0574(13) Uani 1 1 d .
H5 H 0.8782 0.7393 0.4580 0.069 Uiso 1 1 calc R
C13 C 0.1167(10) 1.2050(8) 0.7699(4) 0.0676(16) Uani 1 1 d .
H13A H -0.0078 1.3081 0.7619 0.081 Uiso 1 1 calc R
H13B H 0.1664 1.1274 0.7129 0.081 Uiso 1 1 calc R
C11 C 0.0181(9) 1.2533(8) 0.9339(4) 0.0631(14) Uani 1 1 d .
H11A H -0.1347 1.3297 0.9411 0.076 Uiso 1 1 calc R
H11B H 0.0447 1.2023 0.9945 0.076 Uiso 1 1 calc R
C6 C 1.2956(11) 0.7451(10) 0.4217(4) 0.0753(17) Uani 1 1 d .
H6A H 1.3251 0.6317 0.3877 0.113 Uiso 1 1 calc R
H6B H 1.4331 0.7605 0.4338 0.113 Uiso 1 1 calc R
H6C H 1.2269 0.8431 0.3847 0.113 Uiso 1 1 calc R
H3 H 1.344(11) 0.742(8) 0.600(4) 0.061(16) Uiso 1 1 d .

loop_
_atom_site_aniso_label
_atom_site_aniso_U_11
_atom_site_aniso_U_22
_atom_site_aniso_U_33
_atom_site_aniso_U_23
_atom_site_aniso_U_13
_atom_site_aniso_U_12
S 0.0360(6) 0.0336(6) 0.0472(6) 0.0010(4) -0.0052(4) -0.0049(4)
O1 0.0491(19) 0.071(2) 0.0500(18) 0.0073(16) -0.0131(15) 0.0020(16)
C1 0.0298(18) 0.036(2) 0.045(2) -0.0054(16) -0.0034(15) -0.0079(15)
N2 0.0376(17) 0.0320(17) 0.0425(17) -0.0037(13) -0.0064(13) -0.0088(13)
N1 0.0384(19) 0.069(3) 0.051(2) -0.0071(18) -0.0087(16) -0.0178(18)
O2 0.065(2) 0.0349(17) 0.076(2) -0.0030(15) 0.0041(18) -0.0186(16)
C7 0.039(2) 0.041(2) 0.048(2) 0.0012(17) 0.0034(17) -0.0136(17)
C3 0.032(2) 0.063(3) 0.067(3) -0.011(2) -0.004(2) -0.016(2)
C4 0.043(2) 0.051(3) 0.055(2) -0.011(2) 0.0016(19) -0.014(2)
C2 0.034(2) 0.057(3) 0.052(2) -0.005(2) -0.0124(18) -0.0104(19)
C8 0.035(2) 0.043(2) 0.056(2) -0.0138(18) -0.0006(17) -0.0136(17)
C9 0.065(3) 0.032(2) 0.060(3) -0.0013(19) 0.015(2) -0.011(2)
C10 0.063(3) 0.041(3) 0.066(3) -0.014(2) -0.004(2) -0.008(2)
C12 0.033(2) 0.049(3) 0.090(4) -0.010(2) -0.004(2) -0.0097(19)
C5 0.054(3) 0.076(4) 0.045(2) -0.006(2) -0.011(2) -0.022(2)
C13 0.072(4) 0.055(3) 0.063(3) -0.016(2) -0.030(3) 0.014(3)
C11 0.053(3) 0.051(3) 0.071(3) -0.010(2) 0.011(2) -0.004(2)
C6 0.066(4) 0.086(5) 0.065(3) -0.011(3) 0.014(3) -0.022(3)

loop_
_atom_type_symbol
_atom_type_description
_atom_type_scat_dispersion_real
_atom_type_scat_dispersion_imag
_atom_type_scat_source
C C 0.0033 0.0016 'International Tables Vol C Tables 4.2.6.8 and 6.1.1.4'
H H 0.0000 0.0000 'International Tables Vol C Tables 4.2.6.8 and 6.1.1.4'
N N 0.0061 0.0033 'International Tables Vol C Tables 4.2.6.8 and 6.1.1.4'
O O 0.0106 0.0060 'International Tables Vol C Tables 4.2.6.8 and 6.1.1.4'
S S 0.1246 0.1234 'International Tables Vol C Tables 4.2.6.8 and 6.1.1.4'

loop_
_geom_angle_atom_site_label_1
_geom_angle_atom_site_label_2
_geom_angle_atom_site_label_3
_geom_angle
O2 S O1 119.1(3)
O2 S N2 106.3(3)
O1 S N2 111.7(3)
O2 S C1 109.1(2)
O1 S C1 107.5(3)
N2 S C1 101.8(3)
N1 C1 C2 124.1(4)
N1 C1 S 115.7(3)
C2 C1 S 120.2(4)
C8 N2 C7 58.3(3)
C8 N2 S 117.4(4)
C7 N2 S 114.0(3)
C1 N1 C5 116.2(4)
C8 C7 N2 60.6(3)
C8 C7 C12 105.7(5)
N2 C7 C12 115.7(4)
C4 C3 C2 119.9(5)
C3 C4 C5 117.3(5)
C3 C4 C6 122.3(5)
C5 C4 C6 120.4(5)
C3 C2 C1 117.8(4)
C7 C8 N2 61.1(3)
C7 C8 C9 104.6(4)
N2 C8 C9 114.5(5)
C8 C9 C13 102.3(5)
C8 C9 C10 103.6(5)
C13 C9 C10 100.3(5)
C11 C10 C9 103.3(5)
C7 C12 C13 102.0(4)
C7 C12 C11 104.7(5)
C13 C12 C11 100.3(5)
N1 C5 C4 124.7(5)
C12 C13 C9 95.7(4)
C10 C11 C12 103.4(5)

loop_
_geom_bond_atom_site_label_1
_geom_bond_atom_site_label_2
_geom_bond_distance
S O2 1.432(6)
S O1 1.437(5)
S N2 1.647(6)
S C1 1.769(6)
C1 N1 1.328(6)
C1 C2 1.386(6)
N2 C8 1.488(7)
N2 C7 1.495(6)
N1 C5 1.335(7)
C7 C8 1.454(7)
C7 C12 1.499(7)
C3 C4 1.370(8)
C3 C2 1.381(8)
C4 C5 1.387(8)
C4 C6 1.508(8)
C8 C9 1.505(8)
C9 C13 1.516(9)
C9 C10 1.543(8)
C10 C11 1.529(9)
C12 C13 1.503(9)
C12 C11 1.538(9)
